data_7103719
loop_
_publ_author_name
'Almeida Paz, Filipe A.'
'Klinowski, Jacek'

_publ_section_title
;
Novel 5-Connected Ytterbium-Organic Framework with
an Unusual 4652 Topology
;
_journal_name_full 'Chemical communications (Cambridge, England)'
_journal_paper_doi 10.1039/b302140h
_journal_year 2003
_chemical_formula_moiety '(C12 H6 O4 2-)3, (Yb 3+)2, (H2 O)3'
_chemical_formula_sum 'C36 H24 O15 Yb2'
_chemical_formula_weight 1042.63
_chemical_name_systematic
; 
? 
;
_space_group_IT_number 15
_symmetry_cell_setting monoclinic
_symmetry_space_group_name_Hall '-C 2yc'
_symmetry_space_group_name_H-M 'C 1 2/c 1'
_atom_sites_solution_hydrogens geom
_atom_sites_solution_primary direct
_atom_sites_solution_secondary difmap
_audit_creation_method 'SHELXL-97 plus manual editing'
_cell_angle_alpha 90.00
_cell_angle_beta 97.836(1)
_cell_angle_gamma 90.00
_cell_formula_units_Z 4
_cell_length_a 23.2842(7)
_cell_length_b 8.2568(2)
_cell_length_c 17.5010(6)
_cell_measurement_reflns_used 6651
_cell_measurement_temperature 180(2)
_cell_measurement_theta_max 27.48
_cell_measurement_theta_min 1.00
_cell_volume 3333.20(17)
_computing_cell_refinement 'HKL Scalepack (Otwinowski & Minor 1997)'
_computing_data_collection 'Collect (Nonius 1998)'
_computing_data_reduction
;
HKL Denzo and Scalepack (Otwinowski & Minor 1997)
;
_computing_molecular_graphics 'SHELXTL (Bruker, 2001)'
_computing_publication_material 'SHELXTL (Bruker, 2001)'
_computing_structure_refinement 'SHELXTL (Bruker, 2001)'
_computing_structure_solution 'SIR-92 (Altomare et al., 1994)'
_diffrn_ambient_temperature 180(2)
_diffrn_measured_fraction_theta_full 0.994
_diffrn_measured_fraction_theta_max 0.994
_diffrn_measurement_device_type 'Nonius KappaCCD'
_diffrn_measurement_method 'Thin slice \w and \f scans'
_diffrn_radiation_monochromator graphite
_diffrn_radiation_source 'fine-focus sealed tube'
_diffrn_radiation_type MoK\a
_diffrn_radiation_wavelength 0.71073
_diffrn_reflns_av_R_equivalents 0.0511
_diffrn_reflns_av_sigmaI/netI 0.0609
_diffrn_reflns_limit_h_max 30
_diffrn_reflns_limit_h_min -29
_diffrn_reflns_limit_k_max 10
_diffrn_reflns_limit_k_min -9
_diffrn_reflns_limit_l_max 22
_diffrn_reflns_limit_l_min -17
_diffrn_reflns_number 9531
_diffrn_reflns_theta_full 27.51
_diffrn_reflns_theta_max 27.51
_diffrn_reflns_theta_min 3.53
_diffrn_standards_number 0
_exptl_absorpt_coefficient_mu 5.654
_exptl_absorpt_correction_T_max 0.896
_exptl_absorpt_correction_T_min 0.781
_exptl_absorpt_correction_type multi-scan
_exptl_absorpt_process_details 'Sortav Blessing (1995)'
_exptl_crystal_colour Colourless
_exptl_crystal_density_diffrn 2.078
_exptl_crystal_density_method 'not measured'
_exptl_crystal_description Needle
_exptl_crystal_F_000 2000
_exptl_crystal_size_max 0.10
_exptl_crystal_size_mid 0.02
_exptl_crystal_size_min 0.02
_refine_diff_density_max 0.950
_refine_diff_density_min -1.917
_refine_diff_density_rms 0.275
_refine_ls_extinction_coef no
_refine_ls_extinction_method none
_refine_ls_goodness_of_fit_ref 1.075
_refine_ls_hydrogen_treatment constr
_refine_ls_matrix_type full
_refine_ls_number_parameters 251
_refine_ls_number_reflns 3811
_refine_ls_number_restraints 0
_refine_ls_restrained_S_all 1.075
_refine_ls_R_factor_all 0.0504
_refine_ls_R_factor_gt 0.0340
_refine_ls_shift/su_max 0.001
_refine_ls_shift/su_mean 0.000
_refine_ls_structure_factor_coef Fsqd
_refine_ls_weighting_details 'calc w=1/[\s^2^(Fo^2^)+(0.0294P)^2^+3.4320P] where P=(Fo^2^+2Fc^2^)/3'
_refine_ls_weighting_scheme calc
_refine_ls_wR_factor_gt 0.0726
_refine_ls_wR_factor_ref 0.0792
_reflns_number_gt 3136
_reflns_number_total 3811
_reflns_threshold_expression I>2\s(I)
_cod_data_source_file b302140h.txt
_cod_data_source_block cumof9
_cod_depositor_comments
;
The following automatic conversions were performed:
'_symmetry_cell_setting' value 'Monoclinic' changed to 'monoclinic'
according to '/home/saulius/struct/CIF-dictionaries/cif_core.dic'
dictionary named 'cif_core.dic' version 2.4.1 from 2010-06-29.

Automatic conversion script
Id: cif_fix_enum 1527 2010-12-29 10:47:43Z saulius 
;
_cod_original_sg_symbol_H-M C2/c
_cod_database_code 7103719

loop_
_symmetry_equiv_pos_as_xyz
'x, y, z'
'-x, y, -z+1/2'
'x+1/2, y+1/2, z'
'-x+1/2, y+1/2, -z+1/2'
'-x, -y, -z'
'x, -y, z-1/2'
'-x+1/2, -y+1/2, -z'
'x+1/2, -y+1/2, z-1/2'

loop_
_atom_site_label
_atom_site_type_symbol
_atom_site_fract_x
_atom_site_fract_y
_atom_site_fract_z
_atom_site_U_iso_or_equiv
_atom_site_adp_type
_atom_site_occupancy
_atom_site_symmetry_multiplicity
_atom_site_calc_flag
_atom_site_refinement_flags
_atom_site_disorder_assembly
_atom_site_disorder_group
Yb1 Yb 0.5000 -0.18531(3) 0.2500 0.01858(10) Uani 1 2 d S . .
Yb2 Yb 0.5000 0.0000 0.0000 0.01983(10) Uani 1 2 d S . .
O111 O 0.06522(15) 0.3029(5) 0.1727(2) 0.0338(9) Uani 1 1 d . . .
O112 O 0.08373(14) 0.4423(5) 0.0710(2) 0.0307(8) Uani 1 1 d . . .
O121 O 0.44852(16) 0.0387(5) 0.2075(2) 0.0373(9) Uani 1 1 d . . .
O122 O 0.46286(15) 0.1273(5) 0.0921(2) 0.0355(9) Uani 1 1 d . . .
C11 C 0.0993(2) 0.3530(6) 0.1289(3) 0.0239(11) Uani 1 1 d . . .
C12 C 0.4324(2) 0.1142(6) 0.1467(3) 0.0251(11) Uani 1 1 d . . .
C13 C 0.2771(2) 0.2001(5) 0.1754(3) 0.0217(10) Uani 1 1 d . . .
C14 C 0.2356(2) 0.1468(6) 0.2225(3) 0.0247(11) Uani 1 1 d . . .
H14A H 0.2473 0.0773 0.2650 0.030 Uiso 1 1 calc R . .
C15 C 0.1791(2) 0.1943(6) 0.2072(3) 0.0252(11) Uani 1 1 d . . .
H15A H 0.1514 0.1547 0.2379 0.030 Uiso 1 1 calc R . .
C16 C 0.1614(2) 0.3032(6) 0.1454(3) 0.0203(10) Uani 1 1 d . . .
C17 C 0.20095(19) 0.3591(6) 0.1004(3) 0.0190(10) Uani 1 1 d . . .
H17A H 0.1888 0.4328 0.0597 0.023 Uiso 1 1 calc R . .
C18 C 0.2598(2) 0.3086(5) 0.1137(3) 0.0184(10) Uani 1 1 d . . .
C19 C 0.3006(2) 0.3582(6) 0.0657(3) 0.0230(10) Uani 1 1 d . . .
H19A H 0.2894 0.4330 0.0251 0.028 Uiso 1 1 calc R . .
C110 C 0.3562(2) 0.2995(5) 0.0770(3) 0.0229(11) Uani 1 1 d . . .
H11A H 0.3829 0.3323 0.0436 0.027 Uiso 1 1 calc R . .
C111 C 0.3739(2) 0.1909(5) 0.1376(3) 0.0194(10) Uani 1 1 d . . .
C112 C 0.3351(2) 0.1443(6) 0.1869(3) 0.0229(10) Uani 1 1 d . . .
H11B H 0.3475 0.0740 0.2288 0.027 Uiso 1 1 calc R . .
O211 O 0.42959(15) -0.2586(5) 0.14755(19) 0.0305(8) Uani 1 1 d . . .
O212 O 0.45985(14) -0.2260(4) 0.03316(19) 0.0244(7) Uani 1 1 d . . .
C21 C 0.4198(2) -0.2477(6) 0.0758(3) 0.0215(10) Uani 1 1 d . . .
C23 C 0.2449(2) -0.2704(5) -0.0399(2) 0.0197(10) Uani 1 1 d . . .
C24 C 0.2918(2) -0.3043(6) -0.0795(3) 0.0230(11) Uani 1 1 d . . .
H24A H 0.2845 -0.3323 -0.1326 0.028 Uiso 1 1 calc R . .
C25 C 0.3476(2) -0.2983(5) -0.0438(3) 0.0231(11) Uani 1 1 d . . .
H25A H 0.3788 -0.3193 -0.0722 0.028 Uiso 1 1 calc R . .
C26 C 0.3591(2) -0.2602(5) 0.0367(2) 0.0195(10) Uani 1 1 d . . .
C27 C 0.3137(2) -0.2271(5) 0.0764(3) 0.0195(10) Uani 1 1 d . . .
H27 H 0.3214 -0.2019 0.1298 0.023 Uiso 1 1 calc R . .
O11 O 0.5000 -0.4643(8) 0.2500 0.069(2) Uani 1 2 d S . .
O1W O 0.5555(4) -0.6752(9) 0.1817(4) 0.039(2) Uani 0.50 1 d P . .
O1W' O 0.5232(6) -0.5178(12) 0.0811(8) 0.092(4) Uani 0.50 1 d P . .

loop_
_atom_site_aniso_label
_atom_site_aniso_U_11
_atom_site_aniso_U_22
_atom_site_aniso_U_33
_atom_site_aniso_U_23
_atom_site_aniso_U_13
_atom_site_aniso_U_12
Yb1 0.01187(15) 0.02759(17) 0.01603(15) 0.000 0.00103(11) 0.000
Yb2 0.01094(16) 0.02353(18) 0.02519(18) 0.00273(11) 0.00309(12) 0.00269(11)
O111 0.0137(18) 0.067(3) 0.0217(19) -0.0026(17) 0.0051(15) 0.0017(18)
O112 0.0136(17) 0.038(2) 0.039(2) 0.0089(18) -0.0018(16) 0.0057(17)
O121 0.024(2) 0.044(2) 0.043(2) 0.0013(19) 0.0002(18) 0.0156(19)
O122 0.0228(19) 0.045(2) 0.040(2) -0.0119(18) 0.0072(17) 0.0086(19)
C11 0.016(2) 0.030(3) 0.026(3) -0.009(2) 0.002(2) -0.001(2)
C12 0.019(2) 0.023(3) 0.032(3) -0.007(2) -0.001(2) -0.001(2)
C13 0.021(3) 0.020(2) 0.023(3) -0.0038(18) 0.002(2) 0.003(2)
C14 0.021(3) 0.032(3) 0.021(2) 0.004(2) 0.003(2) 0.002(2)
C15 0.023(3) 0.036(3) 0.018(2) -0.003(2) 0.008(2) -0.001(2)
C16 0.014(2) 0.031(3) 0.015(2) -0.0052(18) 0.0014(19) 0.005(2)
C17 0.015(2) 0.021(2) 0.021(2) 0.0002(19) 0.0001(18) 0.003(2)
C18 0.014(2) 0.018(2) 0.023(2) -0.0044(18) 0.0026(19) 0.0009(19)
C19 0.020(2) 0.022(2) 0.027(3) 0.001(2) 0.001(2) 0.003(2)
C110 0.014(2) 0.023(2) 0.033(3) 0.001(2) 0.007(2) 0.001(2)
C111 0.010(2) 0.021(2) 0.026(3) -0.0038(18) -0.0045(19) 0.0036(19)
C112 0.019(2) 0.026(3) 0.023(2) -0.001(2) -0.002(2) 0.003(2)
O211 0.0184(18) 0.048(2) 0.0232(19) -0.0017(17) -0.0049(15) -0.0074(18)
O212 0.0173(17) 0.0275(18) 0.0285(19) 0.0023(14) 0.0035(15) -0.0008(16)
C21 0.016(2) 0.018(2) 0.029(3) -0.002(2) -0.003(2) 0.000(2)
C23 0.020(2) 0.018(2) 0.020(2) 0.0030(19) 0.000(2) 0.000(2)
C24 0.021(3) 0.030(3) 0.017(2) -0.0044(19) 0.000(2) -0.001(2)
C25 0.020(3) 0.026(3) 0.024(3) 0.0010(19) 0.004(2) -0.001(2)
C26 0.020(2) 0.021(2) 0.016(2) -0.0003(19) -0.0005(19) -0.002(2)
C27 0.021(2) 0.024(2) 0.013(2) 0.0007(18) -0.0021(19) 0.001(2)
O11 0.077(5) 0.035(3) 0.082(5) 0.000 -0.038(4) 0.000
O1W 0.037(5) 0.047(5) 0.035(5) 0.009(3) 0.007(4) -0.007(4)
O1W' 0.088(9) 0.069(7) 0.108(10) -0.034(6) -0.022(8) 0.047(6)

loop_
_atom_type_symbol
_atom_type_description
_atom_type_scat_dispersion_real
_atom_type_scat_dispersion_imag
_atom_type_scat_source
C C 0.0033 0.0016 'International Tables Vol C Tables 4.2.6.8 and 6.1.1.4'
H H 0.0000 0.0000 'International Tables Vol C Tables 4.2.6.8 and 6.1.1.4'
O O 0.0106 0.0060 'International Tables Vol C Tables 4.2.6.8 and 6.1.1.4'
Yb Yb -0.3850 5.5486 'International Tables Vol C Tables 4.2.6.8 and 6.1.1.4'

loop_
_geom_angle_atom_site_label_1
_geom_angle_atom_site_label_2
_geom_angle_atom_site_label_3
_geom_angle
_geom_angle_site_symmetry_1
_geom_angle_site_symmetry_3
_geom_angle_publ_flag
O111 Yb1 O111 174.9(2) 3_545 4_545 no
O111 Yb1 O121 81.81(14) 3_545 2_655 no
O111 Yb1 O121 102.43(14) 4_545 2_655 no
O111 Yb1 O121 102.43(14) 3_545 . no
O111 Yb1 O121 81.81(14) 4_545 . no
O121 Yb1 O121 71.1(2) 2_655 . no
O111 Yb1 O11 87.44(10) 3_545 . no
O111 Yb1 O11 87.44(10) 4_545 . no
O121 Yb1 O11 144.45(10) 2_655 . no
O121 Yb1 O11 144.45(10) . . no
O111 Yb1 O211 89.39(13) 3_545 2_655 no
O111 Yb1 O211 89.29(13) 4_545 2_655 no
O121 Yb1 O211 71.12(14) 2_655 2_655 no
O121 Yb1 O211 138.14(14) . 2_655 no
O11 Yb1 O211 75.00(9) . 2_655 no
O111 Yb1 O211 89.29(13) 3_545 . no
O111 Yb1 O211 89.39(13) 4_545 . no
O121 Yb1 O211 138.14(14) 2_655 . no
O121 Yb1 O211 71.12(14) . . no
O11 Yb1 O211 75.00(9) . . no
O211 Yb1 O211 150.00(19) 2_655 . no
O122 Yb2 O122 180.00(19) 5_655 . no
O122 Yb2 O212 89.34(14) 5_655 5_655 no
O122 Yb2 O212 90.66(14) . 5_655 no
O122 Yb2 O212 90.66(14) 5_655 . no
O122 Yb2 O212 89.34(14) . . no
O212 Yb2 O212 180.0(2) 5_655 . no
O122 Yb2 O112 84.51(14) 5_655 3_545 no
O122 Yb2 O112 95.49(14) . 3_545 no
O212 Yb2 O112 87.55(13) 5_655 3_545 no
O212 Yb2 O112 92.45(13) . 3_545 no
O122 Yb2 O112 95.49(14) 5_655 7 no
O122 Yb2 O112 84.51(14) . 7 no
O212 Yb2 O112 92.45(13) 5_655 7 no
O212 Yb2 O112 87.55(13) . 7 no
O112 Yb2 O112 180.0(3) 3_545 7 no
O122 Yb2 C21 71.92(14) 5_655 5_655 no
O122 Yb2 C21 108.08(14) . 5_655 no
O212 Yb2 C21 18.07(12) 5_655 5_655 no
O212 Yb2 C21 161.93(12) . 5_655 no
O112 Yb2 C21 81.39(12) 3_545 5_655 no
O112 Yb2 C21 98.61(12) 7 5_655 no
O122 Yb2 C21 108.08(14) 5_655 . no
O122 Yb2 C21 71.92(14) . . no
O212 Yb2 C21 161.93(12) 5_655 . no
O212 Yb2 C21 18.07(12) . . no
O112 Yb2 C21 98.61(12) 3_545 . no
O112 Yb2 C21 81.39(12) 7 . no
C21 Yb2 C21 180.0(2) 5_655 . no
C11 O111 Yb1 158.0(4) . 3_455 no
C11 O112 Yb2 135.1(3) . 3_455 no
C12 O121 Yb1 140.4(3) . . no
C12 O122 Yb2 145.8(3) . . no
O111 C11 O112 123.2(5) . . no
O111 C11 C16 118.1(4) . . no
O112 C11 C16 118.7(4) . . no
O121 C12 O122 123.4(5) . . no
O121 C12 C111 118.0(4) . . no
O122 C12 C111 118.6(4) . . no
C112 C13 C18 118.7(4) . . no
C112 C13 C14 121.9(4) . . no
C18 C13 C14 119.4(4) . . no
C15 C14 C13 120.7(4) . . no
C15 C14 H14A 119.6 . . no
C13 C14 H14A 119.6 . . no
C14 C15 C16 120.1(5) . . no
C14 C15 H15A 120.0 . . no
C16 C15 H15A 120.0 . . no
C17 C16 C15 120.2(4) . . no
C17 C16 C11 120.3(4) . . no
C15 C16 C11 119.5(4) . . no
C16 C17 C18 121.0(4) . . no
C16 C17 H17A 119.5 . . no
C18 C17 H17A 119.5 . . no
C19 C18 C13 119.4(4) . . no
C19 C18 C17 122.0(4) . . no
C13 C18 C17 118.5(4) . . no
C110 C19 C18 120.7(4) . . no
C110 C19 H19A 119.6 . . no
C18 C19 H19A 119.6 . . no
C19 C110 C111 120.5(5) . . no
C19 C110 H11A 119.7 . . no
C111 C110 H11A 119.7 . . no
C112 C111 C110 119.7(4) . . no
C112 C111 C12 118.7(4) . . no
C110 C111 C12 121.4(4) . . no
C111 C112 C13 120.8(4) . . no
C111 C112 H11B 119.6 . . no
C13 C112 H11B 119.6 . . no
C21 O211 Yb1 139.9(3) . . no
C21 O212 Yb2 129.8(3) . . no
O211 C21 O212 123.2(4) . . no
O211 C21 C26 119.3(4) . . no
O212 C21 C26 117.5(4) . . no
O211 C21 Yb2 115.4(3) . . no
O212 C21 Yb2 32.1(2) . . no
C26 C21 Yb2 115.3(3) . . no
C24 C23 C23 119.7(5) . 7_545 no
C24 C23 C27 122.6(4) . 7_545 no
C23 C23 C27 117.7(5) 7_545 7_545 no
C25 C24 C23 121.7(4) . . no
C25 C24 H24A 119.2 . . no
C23 C24 H24A 119.2 . . no
C24 C25 C26 119.7(5) . . no
C24 C25 H25A 120.1 . . no
C26 C25 H25A 120.1 . . no
C27 C26 C25 119.4(4) . . no
C27 C26 C21 120.2(4) . . no
C25 C26 C21 120.3(4) . . no
C26 C27 C23 121.8(4) . 7_545 no
C26 C27 H27 119.1 . . no
C23 C27 H27 119.1 7_545 . no

loop_
_geom_bond_atom_site_label_1
_geom_bond_atom_site_label_2
_geom_bond_distance
_geom_bond_site_symmetry_2
_geom_bond_publ_flag
Yb1 O111 2.169(3) 3_545 no
Yb1 O111 2.169(3) 4_545 no
Yb1 O121 2.273(4) 2_655 no
Yb1 O121 2.273(4) . no
Yb1 O11 2.303(6) . no
Yb1 O211 2.338(3) 2_655 no
Yb1 O211 2.338(3) . no
Yb2 O122 2.198(3) 5_655 no
Yb2 O122 2.198(3) . no
Yb2 O212 2.200(3) 5_655 no
Yb2 O212 2.200(3) . no
Yb2 O112 2.216(3) 3_545 no
Yb2 O112 2.216(3) 7 no
Yb2 C21 3.179(5) 5_655 no
Yb2 C21 3.179(5) . no
O111 C11 1.246(6) . no
O111 Yb1 2.169(3) 3_455 no
O112 C11 1.266(6) . no
O112 Yb2 2.216(3) 3_455 no
O121 C12 1.247(6) . no
O122 C12 1.271(6) . no
C11 C16 1.494(7) . no
C12 C111 1.490(6) . no
C13 C112 1.414(7) . no
C13 C18 1.419(6) . no
C13 C14 1.424(7) . no
C14 C15 1.364(7) . no
C14 H14A 0.9500 . no
C15 C16 1.423(7) . no
C15 H15A 0.9500 . no
C16 C17 1.370(6) . no
C17 C18 1.421(6) . no
C17 H17A 0.9500 . no
C18 C19 1.412(6) . no
C19 C110 1.370(7) . no
C19 H19A 0.9500 . no
C110 C111 1.408(7) . no
C110 H11A 0.9500 . no
C111 C112 1.386(7) . no
C112 H11B 0.9500 . no
O211 C21 1.249(5) . no
O212 C21 1.284(6) . no
C21 C26 1.488(6) . no
C23 C24 1.399(7) . no
C23 C23 1.424(9) 7_545 no
C23 C27 1.425(6) 7_545 no
C24 C25 1.365(7) . no
C24 H24A 0.9500 . no
C25 C26 1.433(6) . no
C25 H25A 0.9500 . no
C26 C27 1.370(6) . no
C27 C23 1.425(6) 7_545 no
C27 H27 0.9500 . no

loop_
_geom_torsion_atom_site_label_1
_geom_torsion_atom_site_label_2
_geom_torsion_atom_site_label_3
_geom_torsion_atom_site_label_4
_geom_torsion
_geom_torsion_site_symmetry_1
_geom_torsion_site_symmetry_2
_geom_torsion_site_symmetry_3
_geom_torsion_site_symmetry_4
_geom_torsion_publ_flag
O111 Yb1 O121 C12 33.3(6) 3_545 . . . no
O111 Yb1 O121 C12 -143.8(6) 4_545 . . . no
O121 Yb1 O121 C12 110.0(6) 2_655 . . . no
O11 Yb1 O121 C12 -70.0(6) . . . . no
O211 Yb1 O121 C12 136.5(5) 2_655 . . . no
O211 Yb1 O121 C12 -51.6(5) . . . . no
O212 Yb2 O122 C12 -179.6(6) 5_655 . . . no
O212 Yb2 O122 C12 0.4(6) . . . . no
O112 Yb2 O122 C12 -92.0(6) 3_545 . . . no
O112 Yb2 O122 C12 88.0(6) 7 . . . no
C21 Yb2 O122 C12 -174.7(6) 5_655 . . . no
C21 Yb2 O122 C12 5.3(6) . . . . no
Yb1 O111 C11 O112 -54.2(11) 3_455 . . . no
Yb1 O111 C11 C16 126.6(8) 3_455 . . . no
Yb2 O112 C11 O111 -19.1(8) 3_455 . . . no
Yb2 O112 C11 C16 160.1(3) 3_455 . . . no
Yb1 O121 C12 O122 -35.7(8) . . . . no
Yb1 O121 C12 C111 143.6(4) . . . . no
Yb2 O122 C12 O121 68.6(8) . . . . no
Yb2 O122 C12 C111 -110.7(6) . . . . no
C112 C13 C14 C15 -175.8(5) . . . . no
C18 C13 C14 C15 2.3(7) . . . . no
C13 C14 C15 C16 -2.3(7) . . . . no
C14 C15 C16 C17 0.8(7) . . . . no
C14 C15 C16 C11 179.5(4) . . . . no
O111 C11 C16 C17 -178.0(4) . . . . no
O112 C11 C16 C17 2.7(7) . . . . no
O111 C11 C16 C15 3.4(7) . . . . no
O112 C11 C16 C15 -175.9(4) . . . . no
C15 C16 C17 C18 0.8(7) . . . . no
C11 C16 C17 C18 -177.9(4) . . . . no
C112 C13 C18 C19 -0.2(7) . . . . no
C14 C13 C18 C19 -178.3(4) . . . . no
C112 C13 C18 C17 177.4(4) . . . . no
C14 C13 C18 C17 -0.7(7) . . . . no
C16 C17 C18 C19 176.7(4) . . . . no
C16 C17 C18 C13 -0.8(7) . . . . no
C13 C18 C19 C110 1.6(7) . . . . no
C17 C18 C19 C110 -175.9(4) . . . . no
C18 C19 C110 C111 -1.2(7) . . . . no
C19 C110 C111 C112 -0.7(7) . . . . no
C19 C110 C111 C12 174.4(4) . . . . no
O121 C12 C111 C112 -15.2(7) . . . . no
O122 C12 C111 C112 164.0(5) . . . . no
O121 C12 C111 C110 169.6(5) . . . . no
O122 C12 C111 C110 -11.1(7) . . . . no
C110 C111 C112 C13 2.2(7) . . . . no
C12 C111 C112 C13 -173.1(4) . . . . no
C18 C13 C112 C111 -1.7(7) . . . . no
C14 C13 C112 C111 176.4(4) . . . . no
O111 Yb1 O211 C21 -28.2(5) 3_545 . . . no
O111 Yb1 O211 C21 156.7(5) 4_545 . . . no
O121 Yb1 O211 C21 48.6(6) 2_655 . . . no
O121 Yb1 O211 C21 75.2(5) . . . . no
O11 Yb1 O211 C21 -115.7(5) . . . . no
O211 Yb1 O211 C21 -115.7(5) 2_655 . . . no
O122 Yb2 O212 C21 -164.9(4) 5_655 . . . no
O122 Yb2 O212 C21 15.1(4) . . . . no
O112 Yb2 O212 C21 110.6(4) 3_545 . . . no
O112 Yb2 O212 C21 -69.4(4) 7 . . . no
C21 Yb2 O212 C21 180.0 5_655 . . . no
Yb1 O211 C21 O212 22.3(8) . . . . no
Yb1 O211 C21 C26 -157.6(4) . . . . no
Yb1 O211 C21 Yb2 -13.6(6) . . . . no
Yb2 O212 C21 O211 -85.5(6) . . . . no
Yb2 O212 C21 C26 94.4(5) . . . . no
O122 Yb2 C21 O211 128.4(3) 5_655 . . . no
O122 Yb2 C21 O211 -51.6(3) . . . . no
O212 Yb2 C21 O211 -67.5(6) 5_655 . . . no
O212 Yb2 C21 O211 112.5(6) . . . . no
O112 Yb2 C21 O211 41.4(4) 3_545 . . . no
O112 Yb2 C21 O211 -138.6(4) 7 . . . no
O122 Yb2 C21 O212 15.9(4) 5_655 . . . no
O122 Yb2 C21 O212 -164.1(4) . . . . no
O212 Yb2 C21 O212 180.000(1) 5_655 . . . no
O112 Yb2 C21 O212 -71.1(4) 3_545 . . . no
O112 Yb2 C21 O212 108.9(4) 7 . . . no
O122 Yb2 C21 C26 -86.1(3) 5_655 . . . no
O122 Yb2 C21 C26 93.9(3) . . . . no
O212 Yb2 C21 C26 78.0(5) 5_655 . . . no
O212 Yb2 C21 C26 -102.0(5) . . . . no
O112 Yb2 C21 C26 -173.1(3) 3_545 . . . no
O112 Yb2 C21 C26 6.9(3) 7 . . . no
C23 C23 C24 C25 -0.5(8) 7_545 . . . no
C27 C23 C24 C25 178.7(5) 7_545 . . . no
C23 C24 C25 C26 1.5(7) . . . . no
C24 C25 C26 C27 -1.3(7) . . . . no
C24 C25 C26 C21 -178.0(4) . . . . no
O211 C21 C26 C27 22.7(7) . . . . no
O212 C21 C26 C27 -157.2(4) . . . . no
Yb2 C21 C26 C27 -121.3(4) . . . . no
O211 C21 C26 C25 -160.6(4) . . . . no
O212 C21 C26 C25 19.4(7) . . . . no
Yb2 C21 C26 C25 55.3(5) . . . . no
C25 C26 C27 C23 0.0(7) . . . 7_545 no
C21 C26 C27 C23 176.7(4) . . . 7_545 no
